data_1555262
loop_
_publ_author_name
'Cui, Peng'
'McMahon, David P.'
'Spackman, Peter R.'
'Alston, Ben M.'
'Little, Marc A.'
'Day, Graeme M.'
'Cooper, Andrew I.'

_publ_section_title
;
 Mining predicted crystal structure landscapes with high throughput
 crystallisation: old molecules, new insights
;
_journal_issue 43
_journal_name_full 'Chemical Science'
_journal_page_first 9988
_journal_paper_doi 10.1039/C9SC02832C
_journal_volume 10
_journal_year 2019
_chemical_formula_moiety 'C14 H16 O8, 0.43(C14 H30)'
_chemical_formula_sum 'C20 H28.9 O8'
_chemical_formula_weight 397.29
_space_group_crystal_system orthorhombic
_space_group_IT_number 70
_space_group_name_Hall '-F 2uv 2vw'
_space_group_name_H-M_alt 'F d d d :2'
_atom_sites_solution_hydrogens geom
_atom_sites_solution_primary dual
_audit_creation_date 2018-12-05
_audit_creation_method
;
Olex2 1.2
(compiled 2018.05.29 svn.r3508 for OlexSys, GUI svn.r5506)
;
_audit_update_record
;
2019-05-10 deposited with the CCDC.	2019-08-20 downloaded from the CCDC.
;
_cell_angle_alpha 90
_cell_angle_beta 90
_cell_angle_gamma 90
_cell_formula_units_Z 8
_cell_length_a 7.3713(11)
_cell_length_b 22.951(4)
_cell_length_c 23.585(4)
_cell_measurement_reflns_used 1322
_cell_measurement_temperature 200
_cell_measurement_theta_max 25.694
_cell_measurement_theta_min 2.477
_cell_volume 3990.1(11)
_computing_cell_refinement 'SAINT v8.34A (Bruker, 2013)'
_computing_data_collection 'CrystalClear-SM Expert 2.0 r7 (Rigaku, 2011)'
_computing_data_reduction 'SAINT v8.34A (Bruker, 2013)'
_computing_molecular_graphics 'Olex2 (Dolomanov et al., 2009)'
_computing_publication_material 'Olex2 (Dolomanov et al., 2009)'
_computing_structure_refinement 'XL (Sheldrick, 2008)'
_computing_structure_solution 'XT (Sheldrick, 2015)'
_diffrn_ambient_temperature 200
_diffrn_detector CCD
_diffrn_detector_area_resol_mean 28.5714
_diffrn_detector_type 'Rigaku Saturn724+'
_diffrn_measured_fraction_theta_full 1.000
_diffrn_measured_fraction_theta_max 0.998
_diffrn_measurement_device 'AFC12 (Right): Kappa 3 circle'
_diffrn_measurement_device_type 'Rigaku Saturn724+ (2x2 bin mode)'
_diffrn_measurement_method 'profile data from \w-scans'
_diffrn_measurement_specimen_support 'Mitegen 50um'
_diffrn_radiation_collimation 0.3
_diffrn_radiation_monochromator Confocal
_diffrn_radiation_probe x-ray
_diffrn_radiation_type MoK\a
_diffrn_radiation_wavelength 0.71073
_diffrn_reflns_av_R_equivalents 0.0818
_diffrn_reflns_av_unetI/netI 0.0561
_diffrn_reflns_Laue_measured_fraction_full 1.000
_diffrn_reflns_Laue_measured_fraction_max 0.998
_diffrn_reflns_limit_h_max 7
_diffrn_reflns_limit_h_min -9
_diffrn_reflns_limit_k_max 28
_diffrn_reflns_limit_k_min -28
_diffrn_reflns_limit_l_max 29
_diffrn_reflns_limit_l_min -27
_diffrn_reflns_number 8009
_diffrn_reflns_point_group_measured_fraction_full 1.000
_diffrn_reflns_point_group_measured_fraction_max 0.998
_diffrn_reflns_theta_full 25.242
_diffrn_reflns_theta_max 26.377
_diffrn_reflns_theta_min 2.477
_diffrn_source 'Rotating Anode'
_diffrn_source_current 24.0
_diffrn_source_power 1.2
_diffrn_source_target Mo
_diffrn_source_type 'Rotating Anode'
_diffrn_source_voltage 50.0
_diffrn_standards_number 0
_exptl_absorpt_coefficient_mu 0.102
_exptl_absorpt_correction_T_max 0.7454
_exptl_absorpt_correction_T_min 0.4564
_exptl_absorpt_correction_type multi-scan
_exptl_absorpt_process_details
'SADABS-2014/5 (Bruker,2014/5) was used for absorption correction. wR2(int) was 0.0979 before and 0.0743 after correction. The Ratio of minimum to maximum transmission is 0.6123. The \l/2 correction factor is 0.00150.'
_exptl_crystal_colour colourless
_exptl_crystal_colour_primary colourless
_exptl_crystal_density_diffrn 1.323
_exptl_crystal_description block
_exptl_crystal_F_000 1703
_exptl_crystal_size_max 0.11
_exptl_crystal_size_mid 0.08
_exptl_crystal_size_min 0.05
_refine_diff_density_max 0.332
_refine_diff_density_min -0.260
_refine_diff_density_rms 0.063
_refine_ls_extinction_method none
_refine_ls_goodness_of_fit_ref 1.039
_refine_ls_hydrogen_treatment constr
_refine_ls_matrix_type full
_refine_ls_number_parameters 67
_refine_ls_number_reflns 1028
_refine_ls_number_restraints 3
_refine_ls_restrained_S_all 1.044
_refine_ls_R_factor_all 0.1034
_refine_ls_R_factor_gt 0.0634
_refine_ls_shift/su_max 0.000
_refine_ls_shift/su_mean 0.000
_refine_ls_structure_factor_coef Fsqd
_refine_ls_weighting_details 'w=1/[\s^2^(Fo^2^)+(0.1230P)^2^+3.7672P] where P=(Fo^2^+2Fc^2^)/3'
_refine_ls_weighting_scheme calc
_refine_ls_wR_factor_gt 0.1830
_refine_ls_wR_factor_ref 0.2143
_reflns_Friedel_coverage 0.000
_reflns_number_gt 628
_reflns_number_total 1028
_reflns_threshold_expression 'I > 2\s(I)'
_cod_data_source_file c9sc02832c2.cif
_cod_data_source_block ADTA_3-38_ethanol-tetradecane_3-fold_publ
_cod_original_cell_volume 3990.0(11)
_cod_original_sg_symbol_H-M 'F d d d'
_cod_database_code 1555262
_shelx_shelxl_version_number 2014/7
_shelx_space_group_comment
;
The symmetry employed for this shelxl refinement is uniquely defined
by the following loop, which should always be used as a source of
symmetry information in preference to the above space-group names.
They are only intended as comments.
;
_shelx_estimated_absorpt_t_max 0.995
_shelx_estimated_absorpt_t_min 0.989
_olex2_refinement_description
;
1. Fixed Uiso
 At 1.2 times of:
  All C(H,H) groups
 At 1.5 times of:
  All O(H) groups
2. Rigid body (RIGU) restrains
 C7, C6
 with sigma for 1-2 distances of 0.002 and sigma for 1-3 distances of 0.002
3. Others
 Fixed Sof: H4A(0.5) H4B(0.5) H3A(0.5) H3B(0.5) H1A(0.5) H1B(0.5)
4.a Secondary CH2 refined with riding coordinates:
 C4(H4A,H4B), C3(H3A,H3B), C1(H1A,H1B)
4.b Idealised tetrahedral OH refined as rotating group:
 O2(H2)
;
_olex2_submission_special_instructions 'No special instructions were received'

loop_
_space_group_symop_operation_xyz
'x, y, z'
'-x+3/4, -y+3/4, z'
'-x+3/4, y, -z+3/4'
'x, -y+3/4, -z+3/4'
'x, y+1/2, z+1/2'
'-x+3/4, -y+5/4, z+1/2'
'-x+3/4, y+1/2, -z+5/4'
'x, -y+5/4, -z+5/4'
'x+1/2, y, z+1/2'
'-x+5/4, -y+3/4, z+1/2'
'-x+5/4, y, -z+5/4'
'x+1/2, -y+3/4, -z+5/4'
'x+1/2, y+1/2, z'
'-x+5/4, -y+5/4, z'
'-x+5/4, y+1/2, -z+3/4'
'x+1/2, -y+5/4, -z+3/4'
'-x, -y, -z'
'x-3/4, y-3/4, -z'
'x-3/4, -y, z-3/4'
'-x, y-3/4, z-3/4'
'-x, -y+1/2, -z+1/2'
'x-3/4, y-1/4, -z+1/2'
'x-3/4, -y+1/2, z-1/4'
'-x, y-1/4, z-1/4'
'-x+1/2, -y, -z+1/2'
'x-1/4, y-3/4, -z+1/2'
'x-1/4, -y, z-1/4'
'-x+1/2, y-3/4, z-1/4'
'-x+1/2, -y+1/2, -z'
'x-1/4, y-1/4, -z'
'x-1/4, -y+1/2, z-3/4'
'-x+1/2, y-1/4, z-3/4'

loop_
_atom_site_label
_atom_site_type_symbol
_atom_site_fract_x
_atom_site_fract_y
_atom_site_fract_z
_atom_site_U_iso_or_equiv
_atom_site_adp_type
_atom_site_occupancy
_atom_site_site_symmetry_order
_atom_site_calc_flag
_atom_site_refinement_flags_posn
_atom_site_refinement_flags_adp
_atom_site_refinement_flags_occupancy
O2 O 0.2324(3) 0.48604(10) 0.48359(9) 0.0519(7) Uani 1 1 d . . .
O1 O -0.0263(3) 0.45076(11) 0.44997(9) 0.0514(8) Uani 1 1 d . . .
C4 C 0.3750 0.3750 0.45035(13) 0.0267(9) Uani 1 2 d S T P
C5 C 0.1395(3) 0.45206(12) 0.45024(10) 0.0302(7) Uani 1 1 d . . .
C2 C 0.2539(3) 0.41363(11) 0.41262(9) 0.0272(7) Uani 1 1 d . . .
C3 C 0.3750 0.45273(16) 0.3750 0.0293(9) Uani 1 2 d S T P
C1 C 0.1335(5) 0.3750 0.3750 0.0272(8) Uani 1 2 d S T P

loop_
_atom_site_aniso_label
_atom_site_aniso_U_11
_atom_site_aniso_U_22
_atom_site_aniso_U_33
_atom_site_aniso_U_23
_atom_site_aniso_U_13
_atom_site_aniso_U_12
O2 0.0281(11) 0.0662(16) 0.0614(14) -0.0346(11) 0.0023(10) -0.0012(11)
O1 0.0195(11) 0.0728(17) 0.0618(14) -0.0323(12) 0.0020(9) 0.0017(10)
C4 0.0192(18) 0.034(2) 0.0264(17) 0.000 0.000 -0.0021(15)
C5 0.0221(13) 0.0362(16) 0.0324(14) -0.0024(10) -0.0003(10) -0.0012(12)
C2 0.0165(12) 0.0329(14) 0.0322(13) -0.0017(10) 0.0007(10) 0.0007(11)
C3 0.0226(18) 0.031(2) 0.0341(19) 0.000 -0.0004(14) 0.000
C1 0.0193(18) 0.0321(19) 0.0302(17) -0.0025(15) 0.000 0.000

loop_
_atom_type_symbol
_atom_type_description
_atom_type_scat_dispersion_real
_atom_type_scat_dispersion_imag
_atom_type_scat_source
C C 0.0033 0.0016 'International Tables Vol C Tables 4.2.6.8 and 6.1.1.4'
H H 0.0000 0.0000 'International Tables Vol C Tables 4.2.6.8 and 6.1.1.4'
O O 0.0106 0.0060 'International Tables Vol C Tables 4.2.6.8 and 6.1.1.4'

loop_
_geom_angle_atom_site_label_1
_geom_angle_atom_site_label_2
_geom_angle_atom_site_label_3
_geom_angle
_geom_angle_site_symmetry_1
_geom_angle_site_symmetry_3
C2 C4 C2 109.5(3) 2 .
O2 C5 C2 114.3(2) . .
O1 C5 O2 122.9(3) . .
O1 C5 C2 122.8(2) . .
C4 C2 C3 109.30(16) . .
C5 C2 C4 108.70(19) . .
C5 C2 C3 108.7(2) . .
C5 C2 C1 110.8(2) . .
C1 C2 C4 109.64(17) . .
C1 C2 C3 109.69(16) . .
C2 C3 C2 109.0(3) . 3
C2 C1 C2 109.5(3) 4 .

loop_
_geom_bond_atom_site_label_1
_geom_bond_atom_site_label_2
_geom_bond_distance
_geom_bond_site_symmetry_2
O2 C5 1.302(3) .
O1 C5 1.222(3) .
C4 C2 1.541(3) .
C4 C2 1.541(3) 2
C5 C2 1.508(3) .
C2 C3 1.546(3) .
C2 C1 1.536(3) .
C3 C2 1.546(3) 3
C1 C2 1.536(3) 4
